data_2229971
loop_
_publ_author_name
'de Vries, Elise J. C.'
'Gamble, Caryn'
'Shaikjee, Ahmed'

_publ_section_title
;
 Tetraaquatetrakis{\m~2~-[1-(carboxylatomethyl)cyclohexyl]methanaminium}bis(\m~3~-hydroxido)bis(nitrato-\k^2^<i>O</i>,<i>O</i>')tetrazinc(II)
;
_journal_coeditor_code EZ2233
_journal_issue 5
_journal_name_full 'Acta Crystallographica Section E'
_journal_page_first m573
_journal_page_last m574
_journal_paper_doi 10.1107/S1600536811011020
_journal_volume 67
_journal_year 2011
_chemical_formula_iupac '[Zn4 (O H)2 (N O3)2 (C9 H17 N O2)4 (H2 O)4] (N O3)4'
_chemical_formula_moiety 'C36 H78 N6 O20 Zn4 4+, 4N O3 -'
_chemical_formula_sum 'C36 H78 N10 O32 Zn4'
_chemical_formula_weight 1424.64
_chemical_name_systematic
;
Tetraaquatetrakis{\m~2~-[1-
(carboxylatomethyl)cyclohexyl]methanaminium}bis(\m~3~-
hydroxido)bis(nitrato-\k^2^<i>O</i>,<i>O</i>')tetrazinc(II)
;
_space_group_IT_number 2
_symmetry_cell_setting triclinic
_symmetry_space_group_name_Hall '-P 1'
_symmetry_space_group_name_H-M 'P -1'
_atom_sites_solution_hydrogens geom
_atom_sites_solution_primary direct
_atom_sites_solution_secondary difmap
_cell_angle_alpha 88.7400(10)
_cell_angle_beta 74.0210(10)
_cell_angle_gamma 67.2950(10)
_cell_formula_units_Z 1
_cell_length_a 10.0160(2)
_cell_length_b 11.3524(2)
_cell_length_c 14.2480(2)
_cell_measurement_reflns_used 9598
_cell_measurement_temperature 173(2)
_cell_measurement_theta_max 28.32
_cell_measurement_theta_min 2.34
_cell_volume 1430.28(5)
_computing_cell_refinement 'SAINT-NT (Bruker, 2005)'
_computing_data_collection 'APEX2 (Bruker, 2005)'
_computing_data_reduction 'SAINT-NT (Bruker, 2005)'
_computing_molecular_graphics 'X-SEED (Barbour, 2001; Atwood & Barbour, 2003)'
_computing_publication_material 'X-SEED (Barbour, 2001; Atwood & Barbour, 2003)'
_computing_structure_refinement 'SHELXL97 (Sheldrick, 2008)'
_computing_structure_solution 'SHELXS97 (Sheldrick, 2008)'
_diffrn_ambient_temperature 173(2)
_diffrn_measured_fraction_theta_full 1.000
_diffrn_measured_fraction_theta_max 1.000
_diffrn_measurement_device_type 'Bruker APEXII CCD'
_diffrn_measurement_method '\f and \w scans'
_diffrn_radiation_monochromator graphite
_diffrn_radiation_source 'fine-focus sealed tube'
_diffrn_radiation_type MoK\a
_diffrn_radiation_wavelength 0.71073
_diffrn_reflns_av_R_equivalents 0.0268
_diffrn_reflns_av_sigmaI/netI 0.0254
_diffrn_reflns_limit_h_max 12
_diffrn_reflns_limit_h_min -12
_diffrn_reflns_limit_k_max 14
_diffrn_reflns_limit_k_min -14
_diffrn_reflns_limit_l_max 18
_diffrn_reflns_limit_l_min -18
_diffrn_reflns_number 21157
_diffrn_reflns_theta_full 27.00
_diffrn_reflns_theta_max 27.00
_diffrn_reflns_theta_min 1.49
_exptl_absorpt_coefficient_mu 1.758
_exptl_absorpt_correction_T_max 0.6984
_exptl_absorpt_correction_T_min 0.4676
_exptl_absorpt_correction_type multi-scan
_exptl_absorpt_process_details '(SADABS; Bruker, 2005)'
_exptl_crystal_colour colourless
_exptl_crystal_density_diffrn 1.654
_exptl_crystal_density_method 'not measured'
_exptl_crystal_description plate
_exptl_crystal_F_000 740
_exptl_crystal_size_max 0.51
_exptl_crystal_size_mid 0.30
_exptl_crystal_size_min 0.22
_refine_diff_density_max 1.538
_refine_diff_density_min -1.415
_refine_ls_extinction_method none
_refine_ls_goodness_of_fit_ref 1.046
_refine_ls_hydrogen_treatment constr
_refine_ls_matrix_type full
_refine_ls_number_parameters 363
_refine_ls_number_reflns 6238
_refine_ls_number_restraints 6
_refine_ls_restrained_S_all 1.045
_refine_ls_R_factor_all 0.0539
_refine_ls_R_factor_gt 0.0470
_refine_ls_shift/su_max 0.013
_refine_ls_shift/su_mean 0.000
_refine_ls_structure_factor_coef Fsqd
_refine_ls_weighting_details 'calc w=1/[\s^2^(Fo^2^)+(0.0613P)^2^+3.8991P] where P=(Fo^2^+2Fc^2^)/3'
_refine_ls_weighting_scheme calc
_refine_ls_wR_factor_gt 0.1223
_refine_ls_wR_factor_ref 0.1278
_reflns_number_gt 5401
_reflns_number_total 6238
_reflns_threshold_expression >2sigma(I)
_cod_data_source_file ez2233.cif
_cod_data_source_block I
_cod_original_cell_volume 1430.28(4)
_cod_database_code 2229971
_cod_database_fobs_code 2229971

loop_
_symmetry_equiv_pos_as_xyz
'x, y, z'
'-x, -y, -z'

loop_
_atom_site_type_symbol
_atom_site_label
_atom_site_fract_x
_atom_site_fract_y
_atom_site_fract_z
_atom_site_U_iso_or_equiv
_atom_site_adp_type
_atom_site_calc_flag
_atom_site_refinement_flags
_atom_site_occupancy
_atom_site_disorder_assembly
_atom_site_disorder_group
Zn Zn1 -0.08278(4) 0.62842(3) 0.46097(3) 0.01972(11) Uani d . 1 . .
O O1 -0.0166(3) 0.7519(2) 0.3682(2) 0.0336(6) Uani d . 1 B .
N N1 -0.2171(4) 1.0031(3) 0.3320(3) 0.0435(8) Uani d . 1 . .
H H1D -0.3130 1.0069 0.3452 0.065 Uiso calc R 1 . .
H H1E -0.2199 1.0839 0.3362 0.065 Uiso calc R 1 . .
H H1C -0.1728 0.9571 0.3763 0.065 Uiso calc R 1 . .
C C1 0.0355(4) 0.9276(3) 0.2009(3) 0.0281(7) Uani d . 1 . .
Zn Zn2 0.22789(4) 0.47355(4) 0.30465(3) 0.02482(12) Uani d . 1 . .
H H6D -0.3494 0.7287 0.5512 0.15(4) Uiso d R 1 B .
H H7C -0.1625 0.8249 0.5891 0.058(15) Uiso d R 1 . .
H H7D -0.0066 0.7513 0.5868 0.08(2) Uiso d R 1 . .
H H5C 0.1996 0.5382 0.4626 0.062(16) Uiso d R 1 . .
H H6C -0.3895 0.8254 0.4791 0.13(3) Uiso d R 1 . .
O O2 0.2232(3) 0.6464(2) 0.2767(2) 0.0358(6) Uani d . 1 B .
N N2 -0.4080(3) 0.6146(3) 0.3453(2) 0.0302(6) Uani d . 1 B .
H H2C -0.4994 0.6262 0.3879 0.045 Uiso calc R 1 . .
H H2D -0.4041 0.6923 0.3327 0.045 Uiso calc R 1 . .
H H2E -0.3333 0.5686 0.3722 0.045 Uiso calc R 1 . .
C C2 0.0420(5) 1.0591(3) 0.1794(3) 0.0394(9) Uani d . 1 . .
H H2A -0.0225 1.0997 0.1364 0.047 Uiso calc R 1 . .
H H2B -0.0004 1.1148 0.2418 0.047 Uiso calc R 1 . .
O O3 -0.1127(3) 0.5294(2) 0.34852(18) 0.0287(5) Uani d . 1 . .
C C3 0.2008(6) 1.0517(4) 0.1306(4) 0.0465(11) Uani d . 1 . .
H H3A 0.2631 1.0204 0.1762 0.056 Uiso calc R 1 . .
H H3B 0.1962 1.1385 0.1156 0.056 Uiso calc R 1 . .
O O4 0.1073(3) 0.4364(3) 0.23377(19) 0.0341(6) Uani d . 1 B .
C C4 0.2743(6) 0.9621(4) 0.0362(3) 0.0498(11) Uani d . 1 . .
H H4A 0.3799 0.9542 0.0083 0.060 Uiso calc R 1 . .
H H4B 0.2189 0.9987 -0.0124 0.060 Uiso calc R 1 . .
O O5 0.1376(2) 0.5004(2) 0.44675(17) 0.0212(4) Uani d . 1 . .
C C5 0.2734(5) 0.8296(4) 0.0554(3) 0.0411(9) Uani d . 1 . .
H H5A 0.3152 0.7751 -0.0076 0.049 Uiso calc R 1 . .
H H5B 0.3391 0.7888 0.0976 0.049 Uiso calc R 1 . .
O O6 -0.3136(3) 0.7413(2) 0.48426(19) 0.0302(5) Uani d . 1 . .
C C6 0.1145(5) 0.8373(4) 0.1050(3) 0.0334(8) Uani d . 1 . .
H H6A 0.1199 0.7502 0.1198 0.040 Uiso calc R 1 . .
H H6B 0.0527 0.8677 0.0590 0.040 Uiso calc R 1 . .
O O7 -0.0932(3) 0.7376(2) 0.5826(2) 0.0321(6) Uani d . 1 . .
C C7 0.1148(4) 0.8735(3) 0.2808(3) 0.0295(7) Uani d . 1 B .
H H7A 0.2222 0.8614 0.2559 0.035 Uiso calc R 1 . .
H H7B 0.0671 0.9370 0.3391 0.035 Uiso calc R 1 . .
C C8 0.1070(4) 0.7472(3) 0.3114(3) 0.0278(7) Uani d . 1 . .
C C9 -0.1283(4) 0.9397(3) 0.2312(3) 0.0353(8) Uani d . 1 . .
H H9A -0.1791 0.9893 0.1840 0.042 Uiso calc R 1 . .
H H9B -0.1286 0.8529 0.2270 0.042 Uiso calc R 1 . .
C C10 -0.2366(4) 0.5177(3) 0.1742(2) 0.0237(6) Uani d . 1 B .
C C11 -0.2081(4) 0.6402(3) 0.1505(3) 0.0290(7) Uani d . 1 . .
H H11A -0.2157 0.6844 0.2121 0.035 Uiso calc R 1 . .
H H11B -0.1040 0.6161 0.1069 0.035 Uiso calc R 1 . .
C C12 -0.3194(5) 0.7331(4) 0.1010(3) 0.0396(9) Uani d . 1 . .
H H12A -0.4226 0.7653 0.1473 0.048 Uiso calc R 1 . .
H H12B -0.2919 0.8075 0.0842 0.048 Uiso calc R 1 . .
C C13 -0.3179(5) 0.6677(4) 0.0082(3) 0.0435(10) Uani d . 1 . .
H H13A -0.3944 0.7285 -0.0203 0.052 Uiso calc R 1 . .
H H13B -0.2175 0.6432 -0.0406 0.052 Uiso calc R 1 . .
C C14 -0.3516(5) 0.5490(4) 0.0299(3) 0.0389(9) Uani d . 1 . .
H H14A -0.3427 0.5051 -0.0322 0.047 Uiso calc R 1 . .
H H14B -0.4568 0.5746 0.0724 0.047 Uiso calc R 1 . .
C C15 -0.2431(4) 0.4568(4) 0.0807(3) 0.0326(8) Uani d . 1 . .
H H15A -0.1404 0.4218 0.0339 0.039 Uiso calc R 1 . .
H H15B -0.2736 0.3841 0.0982 0.039 Uiso calc R 1 . .
C C16 -0.1039(4) 0.4168(3) 0.2054(3) 0.0312(8) Uani d . 1 . .
H H16A -0.1408 0.3548 0.2418 0.037 Uiso calc R 1 B .
H H16B -0.0240 0.3689 0.1451 0.037 Uiso calc R 1 . .
C C17 -0.0319(4) 0.4651(3) 0.2677(2) 0.0256(7) Uani d . 1 B .
C C18 -0.3875(4) 0.5441(4) 0.2524(3) 0.0297(7) Uani d . 1 . .
H H18A -0.4709 0.5941 0.2248 0.036 Uiso calc R 1 B .
H H18B -0.3957 0.4611 0.2675 0.036 Uiso calc R 1 . .
O O1A 0.3312(7) 0.6003(6) 0.5027(5) 0.0231(14) Uiso d P 0.487(10) A 3
O O2A 0.1479(8) 0.7922(7) 0.5821(6) 0.0357(16) Uiso d P 0.487(10) A 3
O O3A 0.3675(8) 0.7772(7) 0.5194(5) 0.053(2) Uiso d P 0.487(10) A 3
N N3A 0.2773(8) 0.7269(8) 0.5350(6) 0.0244(17) Uiso d P 0.487(10) A 3
O O1D 0.3120(7) 0.6272(7) 0.4840(5) 0.0316(16) Uiso d P 0.513(10) A 4
O O2D 0.1653(7) 0.7624(6) 0.6064(5) 0.0304(14) Uiso d P 0.513(10) A 4
O O3D 0.3889(8) 0.7207(7) 0.5785(6) 0.060(2) Uiso d P 0.513(10) A 4
N N3D 0.2932(8) 0.7002(7) 0.5536(6) 0.0251(17) Uiso d P 0.513(10) A 4
O O1B 0.6378(5) 0.2233(5) 0.2221(4) 0.0333(13) Uiso d PD 0.537(7) B 1
O O2B 0.4562(6) 0.3503(6) 0.1739(4) 0.0597(19) Uiso d PD 0.537(7) B 1
O O3B 0.4324(6) 0.3401(6) 0.3257(3) 0.0548(19) Uiso d PD 0.537(7) B 1
N N5B 0.5111(8) 0.2971(7) 0.2415(5) 0.0284(15) Uiso d P 0.537(7) B 1
O O1E 0.6232(7) 0.1961(7) 0.1990(6) 0.0391(17) Uiso d P 0.463(7) B 2
O O2E 0.4354(7) 0.3790(6) 0.2182(5) 0.0358(16) Uiso d P 0.463(7) B 2
O O3E 0.4128(8) 0.2302(7) 0.3050(6) 0.052(2) Uiso d P 0.463(7) B 2
N N5E 0.4917(9) 0.2665(9) 0.2375(6) 0.0333(19) Uiso d P 0.463(7) B 2
O O1C 0.5177(11) -0.1170(9) 0.3201(7) 0.072(2) Uiso d P 0.548(7) C -2
O O2C 0.4870(8) -0.0027(6) 0.4501(5) 0.0575(19) Uiso d P 0.548(7) C -2
O O3C 0.2965(9) 0.0137(9) 0.3980(6) 0.072(2) Uiso d P 0.548(7) C -2
N N4C 0.4311(8) -0.0360(6) 0.3883(6) 0.0334(15) Uiso d P 0.548(7) C -2
O O1F 0.5650(7) -0.1201(6) 0.3312(5) 0.0359(16) Uiso d PD 0.452(7) C 1
O O2F 0.3302(8) -0.0551(10) 0.4016(8) 0.090 Uiso d PD 0.452(7) C 1
O O3F 0.4270(10) 0.0782(5) 0.3488(8) 0.090 Uiso d PD 0.452(7) C 1
N N4F 0.4427(11) -0.0271(10) 0.3500(9) 0.048(2) Uiso d P 0.452(7) C 1

loop_
_atom_site_aniso_label
_atom_site_aniso_U_11
_atom_site_aniso_U_22
_atom_site_aniso_U_33
_atom_site_aniso_U_12
_atom_site_aniso_U_13
_atom_site_aniso_U_23
Zn1 0.01629(18) 0.01734(18) 0.0228(2) -0.00489(14) -0.00405(14) 0.00329(13)
O1 0.0291(13) 0.0243(12) 0.0391(15) -0.0072(10) -0.0029(11) 0.0110(11)
N1 0.0398(19) 0.0292(17) 0.046(2) -0.0079(15) 0.0030(16) -0.0007(15)
C1 0.0355(19) 0.0163(15) 0.0281(17) -0.0071(14) -0.0070(15) 0.0030(13)
Zn2 0.01772(19) 0.0238(2) 0.0265(2) -0.00436(15) -0.00230(15) 0.00454(15)
O2 0.0307(13) 0.0254(13) 0.0400(15) -0.0058(11) -0.0013(11) 0.0105(11)
N2 0.0205(14) 0.0341(16) 0.0308(16) -0.0091(12) -0.0016(12) -0.0033(12)
C2 0.053(2) 0.0182(16) 0.036(2) -0.0098(16) -0.0021(18) 0.0067(14)
O3 0.0200(11) 0.0299(13) 0.0305(13) -0.0043(10) -0.0061(10) -0.0058(10)
C3 0.060(3) 0.0240(19) 0.051(3) -0.0201(19) -0.003(2) 0.0099(17)
O4 0.0217(12) 0.0445(15) 0.0274(13) -0.0060(11) -0.0035(10) -0.0036(11)
C4 0.055(3) 0.043(2) 0.039(2) -0.018(2) 0.002(2) 0.0120(19)
O5 0.0187(10) 0.0199(10) 0.0265(12) -0.0089(9) -0.0071(9) 0.0052(9)
C5 0.046(2) 0.033(2) 0.032(2) -0.0099(18) 0.0000(17) -0.0019(16)
O6 0.0212(12) 0.0278(13) 0.0323(14) -0.0002(10) -0.0071(10) -0.0027(10)
C6 0.040(2) 0.0271(17) 0.0289(18) -0.0081(15) -0.0104(16) -0.0003(14)
O7 0.0291(13) 0.0258(12) 0.0380(14) -0.0072(10) -0.0093(11) -0.0040(10)
C7 0.0379(19) 0.0247(16) 0.0286(18) -0.0152(15) -0.0099(15) 0.0066(13)
C8 0.0304(18) 0.0249(16) 0.0272(17) -0.0104(14) -0.0080(14) 0.0087(13)
C9 0.0336(19) 0.0225(17) 0.042(2) -0.0030(15) -0.0105(17) 0.0019(15)
C10 0.0219(15) 0.0231(15) 0.0271(16) -0.0104(13) -0.0058(13) -0.0022(12)
C11 0.0295(17) 0.0307(18) 0.0304(18) -0.0179(15) -0.0054(14) 0.0019(14)
C12 0.051(2) 0.033(2) 0.040(2) -0.0197(18) -0.0175(19) 0.0102(16)
C13 0.051(3) 0.050(2) 0.032(2) -0.022(2) -0.0153(19) 0.0107(18)
C14 0.041(2) 0.049(2) 0.034(2) -0.0224(19) -0.0156(17) 0.0004(17)
C15 0.0343(19) 0.0344(19) 0.0306(18) -0.0160(16) -0.0073(15) -0.0064(15)
C16 0.0285(18) 0.0251(17) 0.0325(19) -0.0025(14) -0.0084(15) -0.0083(14)
C17 0.0217(16) 0.0234(16) 0.0250(16) -0.0023(13) -0.0060(13) 0.0014(13)
C18 0.0262(17) 0.0346(18) 0.0312(18) -0.0165(15) -0.0056(14) -0.0015(14)

loop_
_atom_type_symbol
_atom_type_description
_atom_type_scat_dispersion_real
_atom_type_scat_dispersion_imag
_atom_type_scat_source
C C 0.0033 0.0016 'International Tables Vol C Tables 4.2.6.8 and 6.1.1.4'
H H 0.0000 0.0000 'International Tables Vol C Tables 4.2.6.8 and 6.1.1.4'
N N 0.0061 0.0033 'International Tables Vol C Tables 4.2.6.8 and 6.1.1.4'
O O 0.0106 0.0060 'International Tables Vol C Tables 4.2.6.8 and 6.1.1.4'
Zn Zn 0.2839 1.4301 'International Tables Vol C Tables 4.2.6.8 and 6.1.1.4'

loop_
_geom_angle_atom_site_label_1
_geom_angle_atom_site_label_2
_geom_angle_atom_site_label_3
_geom_angle_site_symmetry_1
_geom_angle_site_symmetry_3
_geom_angle
_geom_angle_publ_flag
O1 Zn1 O5 . 2_566 177.11(9) n
O1 Zn1 O5 . . 93.85(9) n
O5 Zn1 O5 2_566 . 83.28(9) n
O1 Zn1 O6 . . 92.92(10) n
O5 Zn1 O6 2_566 . 89.95(10) n
O5 Zn1 O6 . . 173.15(10) n
O1 Zn1 O7 . . 89.88(11) n
O5 Zn1 O7 2_566 . 89.98(10) n
O5 Zn1 O7 . . 93.55(9) n
O6 Zn1 O7 . . 87.50(10) n
O1 Zn1 O3 . . 93.96(11) n
O5 Zn1 O3 2_566 . 86.62(10) n
O5 Zn1 O3 . . 95.10(9) n
O6 Zn1 O3 . . 83.38(9) n
O7 Zn1 O3 . . 170.27(10) n
O1 Zn1 Zn1 . 2_566 135.46(7) n
O5 Zn1 Zn1 2_566 2_566 41.67(6) ?
O5 Zn1 Zn1 . 2_566 41.61(6) ?
O6 Zn1 Zn1 . 2_566 131.61(8) ?
O7 Zn1 Zn1 . 2_566 92.37(7) ?
O3 Zn1 Zn1 . 2_566 91.15(7) ?
O1 Zn1 Zn2 . . 70.09(7) ?
O5 Zn1 Zn2 2_566 . 107.55(6) ?
O5 Zn1 Zn2 . . 37.41(6) ?
O6 Zn1 Zn2 . . 145.77(7) ?
O7 Zn1 Zn2 . . 120.73(7) ?
O3 Zn1 Zn2 . . 69.00(6) ?
Zn1 Zn1 Zn2 2_566 . 70.725(14) ?
C8 O1 Zn1 . . 135.0(2) ?
C9 N1 H1D . . 109.5 ?
C9 N1 H1E . . 109.5 ?
H1D N1 H1E . . 109.5 ?
C9 N1 H1C . . 109.5 ?
H1D N1 H1C . . 109.5 ?
H1E N1 H1C . . 109.5 ?
C9 C1 C2 . . 110.3(3) ?
C9 C1 C6 . . 105.8(3) ?
C2 C1 C6 . . 108.6(3) ?
C9 C1 C7 . . 112.0(3) ?
C2 C1 C7 . . 109.0(3) ?
C6 C1 C7 . . 111.0(3) ?
O4 Zn2 O5 . . 113.77(10) n
O4 Zn2 O2 . . 107.78(12) n
O5 Zn2 O2 . . 100.42(10) n
O4 Zn2 O2E . . 101.9(2) n
O5 Zn2 O2E . . 133.7(2) n
O2 Zn2 O2E . . 95.5(2) n
O4 Zn2 O3B . . 125.86(18) n
O5 Zn2 O3B . . 89.12(13) n
O2 Zn2 O3B . . 115.6(2) n
O2E Zn2 O3B . . 45.1(2) n
O4 Zn2 O2B . . 89.76(16) n
O5 Zn2 O2B . . 143.75(11) n
O2 Zn2 O2B . . 97.72(18) n
O2E Zn2 O2B . . 12.2(2) ?
O3B Zn2 O2B . . 54.68(10) ?
O4 Zn2 Zn1 . . 85.10(7) n
O5 Zn2 Zn1 . . 40.23(6) n
O2 Zn2 Zn1 . . 83.40(8) n
O2E Zn2 Zn1 . . 172.9(2) ?
O3B Zn2 Zn1 . . 129.32(11) ?
O2B Zn2 Zn1 . . 174.83(13) ?
C8 O2 Zn2 . . 122.3(2) ?
C18 N2 H2C . . 109.5 ?
C18 N2 H2D . . 109.5 ?
H2C N2 H2D . . 109.5 ?
C18 N2 H2E . . 109.5 ?
H2C N2 H2E . . 109.5 ?
H2D N2 H2E . . 109.5 ?
C3 C2 C1 . . 113.6(3) ?
C3 C2 H2A . . 108.8 ?
C1 C2 H2A . . 108.8 ?
C3 C2 H2B . . 108.8 ?
C1 C2 H2B . . 108.8 ?
H2A C2 H2B . . 107.7 ?
C17 O3 Zn1 . . 136.7(2) ?
C2 C3 C4 . . 111.1(4) ?
C2 C3 H3A . . 109.4 ?
C4 C3 H3A . . 109.4 ?
C2 C3 H3B . . 109.4 ?
C4 C3 H3B . . 109.4 ?
H3A C3 H3B . . 108.0 ?
C17 O4 Zn2 . . 123.8(2) ?
C3 C4 C5 . . 110.9(3) ?
C3 C4 H4A . . 109.5 ?
C5 C4 H4A . . 109.5 ?
C3 C4 H4B . . 109.5 ?
C5 C4 H4B . . 109.5 ?
H4A C4 H4B . . 108.1 ?
Zn2 O5 Zn1 . 2_566 127.54(11) n
Zn2 O5 Zn1 . . 102.36(10) n
Zn1 O5 Zn1 2_566 . 96.72(9) n
Zn2 O5 H5C . . 98.0 ?
Zn1 O5 H5C 2_566 . 117.7 ?
Zn1 O5 H5C . . 114.2 ?
C6 C5 C4 . . 111.6(4) ?
C6 C5 H5A . . 109.3 ?
C4 C5 H5A . . 109.3 ?
C6 C5 H5B . . 109.3 ?
C4 C5 H5B . . 109.3 ?
H5A C5 H5B . . 108.0 ?
Zn1 O6 H6D . . 98.6 ?
Zn1 O6 H6C . . 146.2 ?
H6D O6 H6C . . 102.2 ?
C5 C6 C1 . . 113.2(3) ?
C5 C6 H6A . . 108.9 ?
C1 C6 H6A . . 108.9 ?
C5 C6 H6B . . 108.9 ?
C1 C6 H6B . . 108.9 ?
H6A C6 H6B . . 107.8 ?
Zn1 O7 H7C . . 113.3 ?
Zn1 O7 H7D . . 120.8 ?
H7C O7 H7D . . 98.9 ?
C8 C7 C1 . . 113.2(3) ?
C8 C7 H7A . . 108.9 ?
C1 C7 H7A . . 108.9 ?
C8 C7 H7B . . 108.9 ?
C1 C7 H7B . . 108.9 ?
H7A C7 H7B . . 107.8 ?
O2 C8 O1 . . 125.5(3) ?
O2 C8 C7 . . 117.5(3) ?
O1 C8 C7 . . 117.0(3) ?
N1 C9 C1 . . 114.2(3) ?
N1 C9 H9A . . 108.7 ?
C1 C9 H9A . . 108.7 ?
N1 C9 H9B . . 108.7 ?
C1 C9 H9B . . 108.7 ?
H9A C9 H9B . . 107.6 ?
C18 C10 C11 . . 112.7(3) ?
C18 C10 C15 . . 106.9(3) ?
C11 C10 C15 . . 109.1(3) ?
C18 C10 C16 . . 110.6(3) ?
C11 C10 C16 . . 110.7(3) ?
C15 C10 C16 . . 106.5(3) ?
C12 C11 C10 . . 113.1(3) ?
C12 C11 H11A . . 109.0 ?
C10 C11 H11A . . 109.0 ?
C12 C11 H11B . . 109.0 ?
C10 C11 H11B . . 109.0 ?
H11A C11 H11B . . 107.8 ?
C13 C12 C11 . . 111.1(3) ?
C13 C12 H12A . . 109.4 ?
C11 C12 H12A . . 109.4 ?
C13 C12 H12B . . 109.4 ?
C11 C12 H12B . . 109.4 ?
H12A C12 H12B . . 108.0 ?
C14 C13 C12 . . 111.1(3) ?
C14 C13 H13A . . 109.4 ?
C12 C13 H13A . . 109.4 ?
C14 C13 H13B . . 109.4 ?
C12 C13 H13B . . 109.4 ?
H13A C13 H13B . . 108.0 ?
C13 C14 C15 . . 111.2(3) ?
C13 C14 H14A . . 109.4 ?
C15 C14 H14A . . 109.4 ?
C13 C14 H14B . . 109.4 ?
C15 C14 H14B . . 109.4 ?
H14A C14 H14B . . 108.0 ?
C14 C15 C10 . . 114.3(3) ?
C14 C15 H15A . . 108.7 ?
C10 C15 H15A . . 108.7 ?
C14 C15 H15B . . 108.7 ?
C10 C15 H15B . . 108.7 ?
H15A C15 H15B . . 107.6 ?
C17 C16 C10 . . 117.5(3) ?
C17 C16 H16A . . 107.9 ?
C10 C16 H16A . . 107.9 ?
C17 C16 H16B . . 107.9 ?
C10 C16 H16B . . 107.9 ?
H16A C16 H16B . . 107.2 ?
O4 C17 O3 . . 124.6(3) ?
O4 C17 C16 . . 116.2(3) ?
O3 C17 C16 . . 119.2(3) ?
N2 C18 C10 . . 114.6(3) ?
N2 C18 H18A . . 108.6 ?
C10 C18 H18A . . 108.6 ?
N2 C18 H18B . . 108.6 ?
C10 C18 H18B . . 108.6 ?
H18A C18 H18B . . 107.6 ?
O3A N3A O2A . . 117.1(8) ?
O3A N3A O1A . . 117.3(7) ?
O2A N3A O1A . . 125.5(7) ?
O3D N3D O2D . . 112.5(7) ?
O3D N3D O1D . . 127.6(7) ?
O2D N3D O1D . . 119.9(7) ?
N5B O2B Zn2 . . 86.3(4) ?
N5B O3B Zn2 . . 102.7(4) ?
O1B N5B O3B . . 123.3(6) ?
O1B N5B O2B . . 120.0(6) ?
O3B N5B O2B . . 115.9(6) ?
N5E O2E Zn2 . . 112.5(6) ?
O1E N5E O2E . . 122.7(9) ?
O1E N5E O3E . . 119.7(8) ?
O2E N5E O3E . . 117.3(8) ?
O3C N4C O1C . . 121.6(9) ?
O3C N4C O2C . . 120.0(8) ?
O1C N4C O2C . . 118.4(8) ?
O3F N4F O1F . . 125.7(10) ?
O3F N4F O2F . . 118.7(10) ?
O1F N4F O2F . . 112.4(9) ?

loop_
_geom_bond_atom_site_label_1
_geom_bond_atom_site_label_2
_geom_bond_site_symmetry_2
_geom_bond_distance
_geom_bond_publ_flag
Zn1 O1 . 2.075(2) y
Zn1 O5 2_566 2.075(2) y
Zn1 O5 . 2.077(2) y
Zn1 O6 . 2.099(2) y
Zn1 O7 . 2.109(3) y
Zn1 O3 . 2.127(2) y
Zn1 Zn1 2_566 3.1029(7) ?
Zn1 Zn2 . 3.1412(5) ?
O1 C8 . 1.262(4) ?
N1 C9 . 1.490(5) ?
N1 H1D . 0.9100 ?
N1 H1E . 0.9100 ?
N1 H1C . 0.9100 ?
C1 C9 . 1.528(5) ?
C1 C2 . 1.540(5) ?
C1 C6 . 1.544(5) ?
C1 C7 . 1.548(5) ?
Zn2 O4 . 1.933(3) y
Zn2 O5 . 1.954(2) y
Zn2 O2 . 1.979(3) y
Zn2 O2E . 1.979(7) y
Zn2 O3B . 2.122(5) y
Zn2 O2B . 2.440(6) ?
O2 C8 . 1.260(4) ?
N2 C18 . 1.485(4) ?
N2 H2C . 0.9100 ?
N2 H2D . 0.9100 ?
N2 H2E . 0.9100 ?
C2 C3 . 1.520(6) ?
C2 H2A . 0.9900 ?
C2 H2B . 0.9900 ?
O3 C17 . 1.258(4) ?
C3 C4 . 1.524(6) ?
C3 H3A . 0.9900 ?
C3 H3B . 0.9900 ?
O4 C17 . 1.253(4) ?
C4 C5 . 1.526(6) ?
C4 H4A . 0.9900 ?
C4 H4B . 0.9900 ?
O5 Zn1 2_566 2.075(2) ?
O5 H5C . 0.9537 ?
C5 C6 . 1.522(6) ?
C5 H5A . 0.9900 ?
C5 H5B . 0.9900 ?
O6 H6D . 0.9503 ?
O6 H6C . 0.9812 ?
C6 H6A . 0.9900 ?
C6 H6B . 0.9900 ?
O7 H7C . 0.9540 ?
O7 H7D . 0.9559 ?
C7 C8 . 1.513(5) ?
C7 H7A . 0.9900 ?
C7 H7B . 0.9900 ?
C9 H9A . 0.9900 ?
C9 H9B . 0.9900 ?
C10 C18 . 1.534(5) ?
C10 C11 . 1.537(5) ?
C10 C15 . 1.542(5) ?
C10 C16 . 1.550(5) ?
C11 C12 . 1.531(5) ?
C11 H11A . 0.9900 ?
C11 H11B . 0.9900 ?
C12 C13 . 1.525(6) ?
C12 H12A . 0.9900 ?
C12 H12B . 0.9900 ?
C13 C14 . 1.516(6) ?
C13 H13A . 0.9900 ?
C13 H13B . 0.9900 ?
C14 C15 . 1.524(6) ?
C14 H14A . 0.9900 ?
C14 H14B . 0.9900 ?
C15 H15A . 0.9900 ?
C15 H15B . 0.9900 ?
C16 C17 . 1.513(5) ?
C16 H16A . 0.9900 ?
C16 H16B . 0.9900 ?
C18 H18A . 0.9900 ?
C18 H18B . 0.9900 ?
O1A N3A . 1.365(10) ?
O2A N3A . 1.217(10) ?
O3A N3A . 1.214(10) ?
O1D N3D . 1.233(9) ?
O2D N3D . 1.224(9) ?
O3D N3D . 1.210(10) ?
O1B N5B . 1.177(7) ?
O2B N5B . 1.266(7) ?
O3B N5B . 1.228(7) ?
O1E N5E . 1.218(10) ?
O2E N5E . 1.240(11) ?
O3E N5E . 1.239(11) ?
O1C N4C . 1.225(11) ?
O2C N4C . 1.297(9) ?
O3C N4C . 1.212(10) ?
O1F N4F . 1.233(12) ?
O2F N4F . 1.312(12) ?
O3F N4F . 1.144(12) ?

loop_
_geom_hbond_atom_site_label_D
_geom_hbond_atom_site_label_H
_geom_hbond_atom_site_label_A
_geom_hbond_site_symmetry_A
_geom_hbond_distance_DH
_geom_hbond_distance_HA
_geom_hbond_distance_DA
_geom_hbond_angle_DHA
_geom_hbond_publ_flag
N1 H1C O1 1_555 0.91 2.23 2.918(4) 132 y
N1 H1D O2C 1_465 0.91 2.18 3.003(9) 149 y
N1 H1E O1B 1_465 0.91 2.57 3.015(6) 111 y
N1 H1E O2D 2_576 0.91 2.25 3.090(8) 153 y
N1 H1E O3D 2_576 0.91 2.31 3.037(8) 136 y
N2 H2C O1D 1_455 0.91 2.00 2.906(8) 172 y
N2 H2D O1C 1_465 0.91 2.02 2.884(9) 158 y
N2 H2E O3 1_555 0.91 2.01 2.748(5) 138 y
O5 H5C O1D 1_555 0.95 1.86 2.809(8) 173 y
O6 H6C O2C 1_465 0.98 1.97 2.944(7) 170 y
O6 H6C O2C 2_566 0.98 2.01 2.819(7) 138 y
O6 H6D O3D 1_455 0.95 2.58 3.010(9) 108 y
O6 H6D O3B 2_566 0.95 2.00 2.927(5) 163 y
O7 H7C O3C 2_566 0.95 1.78 2.735(9) 178 y
O7 H7D O2D 1_555 0.96 1.87 2.819(8) 173 y

loop_
_geom_torsion_atom_site_label_1
_geom_torsion_atom_site_label_2
_geom_torsion_atom_site_label_3
_geom_torsion_atom_site_label_4
_geom_torsion_site_symmetry_1
_geom_torsion_site_symmetry_2
_geom_torsion_site_symmetry_3
_geom_torsion_site_symmetry_4
_geom_torsion
_geom_torsion_publ_flag
O5 Zn1 O1 C8 . . . . 9.3(4) ?
O6 Zn1 O1 C8 . . . . -169.7(4) ?
O7 Zn1 O1 C8 . . . . 102.8(4) ?
O3 Zn1 O1 C8 . . . . -86.1(4) ?
Zn1 Zn1 O1 C8 2_566 . . . 9.6(4) ?
Zn2 Zn1 O1 C8 . . . . -20.1(3) ?
O1 Zn1 Zn2 O4 . . . . -97.08(12) ?
O5 Zn1 Zn2 O4 2_566 . . . 84.68(11) ?
O5 Zn1 Zn2 O4 . . . . 136.68(13) ?
O6 Zn1 Zn2 O4 . . . . -32.92(16) ?
O7 Zn1 Zn2 O4 . . . . -174.51(12) ?
O3 Zn1 Zn2 O4 . . . . 5.49(11) ?
Zn1 Zn1 Zn2 O4 2_566 . . . 104.53(9) ?
O1 Zn1 Zn2 O5 . . . . 126.23(13) ?
O5 Zn1 Zn2 O5 2_566 . . . -52.01(14) ?
O6 Zn1 Zn2 O5 . . . . -169.60(16) ?
O7 Zn1 Zn2 O5 . . . . 48.81(13) ?
O3 Zn1 Zn2 O5 . . . . -131.19(12) ?
Zn1 Zn1 Zn2 O5 2_566 . . . -32.16(10) ?
O1 Zn1 Zn2 O2 . . . . 11.49(12) ?
O5 Zn1 Zn2 O2 2_566 . . . -166.75(11) ?
O5 Zn1 Zn2 O2 . . . . -114.75(13) ?
O6 Zn1 Zn2 O2 . . . . 75.65(16) ?
O7 Zn1 Zn2 O2 . . . . -65.94(12) ?
O3 Zn1 Zn2 O2 . . . . 114.06(12) ?
Zn1 Zn1 Zn2 O2 2_566 . . . -146.91(9) ?
O1 Zn1 Zn2 O3B . . . . 129.3(2) ?
O5 Zn1 Zn2 O3B 2_566 . . . -48.9(2) ?
O5 Zn1 Zn2 O3B . . . . 3.1(2) ?
O6 Zn1 Zn2 O3B . . . . -166.5(3) ?
O7 Zn1 Zn2 O3B . . . . 51.9(2) ?
O3 Zn1 Zn2 O3B . . . . -128.1(2) ?
Zn1 Zn1 Zn2 O3B 2_566 . . . -29.1(2) ?
O4 Zn2 O2 C8 . . . . 72.0(3) ?
O5 Zn2 O2 C8 . . . . -47.3(3) ?
O2E Zn2 O2 C8 . . . . 176.3(3) ?
O3B Zn2 O2 C8 . . . . -141.4(3) ?
O2B Zn2 O2 C8 . . . . 164.2(3) ?
Zn1 Zn2 O2 C8 . . . . -10.7(3) ?
C9 C1 C2 C3 . . . . -169.1(4) ?
C6 C1 C2 C3 . . . . -53.6(5) ?
C7 C1 C2 C3 . . . . 67.5(4) ?
O1 Zn1 O3 C17 . . . . 59.8(3) ?
O5 Zn1 O3 C17 2_566 . . . -117.4(3) ?
O5 Zn1 O3 C17 . . . . -34.5(3) ?
O6 Zn1 O3 C17 . . . . 152.2(3) ?
Zn1 Zn1 O3 C17 2_566 . . . -76.0(3) ?
Zn2 Zn1 O3 C17 . . . . -7.2(3) ?
C1 C2 C3 C4 . . . . 56.0(5) ?
O5 Zn2 O4 C17 . . . . 21.5(3) ?
O2 Zn2 O4 C17 . . . . -88.9(3) ?
O2E Zn2 O4 C17 . . . . 171.3(3) ?
O3B Zn2 O4 C17 . . . . 128.8(3) ?
O2B Zn2 O4 C17 . . . . 173.0(3) ?
Zn1 Zn2 O4 C17 . . . . -7.5(3) ?
C2 C3 C4 C5 . . . . -55.2(5) ?
O4 Zn2 O5 Zn1 . . . 2_566 60.31(17) ?
O2 Zn2 O5 Zn1 . . . 2_566 175.16(14) ?
O2E Zn2 O5 Zn1 . . . 2_566 -76.7(3) ?
O3B Zn2 O5 Zn1 . . . 2_566 -69.0(2) ?
O2B Zn2 O5 Zn1 . . . 2_566 -66.0(4) ?
Zn1 Zn2 O5 Zn1 . . . 2_566 108.63(16) ?
O4 Zn2 O5 Zn1 . . . . -48.32(13) ?
O2 Zn2 O5 Zn1 . . . . 66.53(12) ?
O2E Zn2 O5 Zn1 . . . . 174.6(3) ?
O3B Zn2 O5 Zn1 . . . . -177.62(19) ?
O2B Zn2 O5 Zn1 . . . . -174.7(3) ?
O1 Zn1 O5 Zn2 . . . . -49.48(12) ?
O5 Zn1 O5 Zn2 2_566 . . . 130.84(13) ?
O7 Zn1 O5 Zn2 . . . . -139.60(11) ?
O3 Zn1 O5 Zn2 . . . . 44.86(11) ?
Zn1 Zn1 O5 Zn2 2_566 . . . 130.84(13) ?
O1 Zn1 O5 Zn1 . . . 2_566 179.69(10) ?
O5 Zn1 O5 Zn1 2_566 . . 2_566 0.0 ?
O7 Zn1 O5 Zn1 . . . 2_566 89.57(10) ?
O3 Zn1 O5 Zn1 . . . 2_566 -85.98(10) ?
Zn2 Zn1 O5 Zn1 . . . 2_566 -130.84(13) ?
C3 C4 C5 C6 . . . . 55.1(5) ?
C4 C5 C6 C1 . . . . -55.2(5) ?
C9 C1 C6 C5 . . . . 171.4(3) ?
C2 C1 C6 C5 . . . . 52.9(4) ?
C7 C1 C6 C5 . . . . -66.9(4) ?
C9 C1 C7 C8 . . . . 54.5(4) ?
C2 C1 C7 C8 . . . . 176.8(3) ?
C6 C1 C7 C8 . . . . -63.5(4) ?
Zn2 O2 C8 O1 . . . . 1.5(5) ?
Zn2 O2 C8 C7 . . . . -177.1(2) ?
Zn1 O1 C8 O2 . . . . 19.9(6) ?
Zn1 O1 C8 C7 . . . . -161.4(3) ?
C1 C7 C8 O2 . . . . 101.5(4) ?
C1 C7 C8 O1 . . . . -77.2(4) ?
C2 C1 C9 N1 . . . . -73.7(4) ?
C6 C1 C9 N1 . . . . 169.0(3) ?
C7 C1 C9 N1 . . . . 47.9(4) ?
C18 C10 C11 C12 . . . . -66.4(4) ?
C15 C10 C11 C12 . . . . 52.2(4) ?
C16 C10 C11 C12 . . . . 169.1(3) ?
C10 C11 C12 C13 . . . . -55.9(4) ?
C11 C12 C13 C14 . . . . 56.2(5) ?
C12 C13 C14 C15 . . . . -55.0(5) ?
C13 C14 C15 C10 . . . . 54.1(5) ?
C18 C10 C15 C14 . . . . 70.5(4) ?
C11 C10 C15 C14 . . . . -51.7(4) ?
C16 C10 C15 C14 . . . . -171.2(3) ?
C18 C10 C16 C17 . . . . -87.8(4) ?
C11 C10 C16 C17 . . . . 37.9(4) ?
C15 C10 C16 C17 . . . . 156.4(3) ?
Zn2 O4 C17 O3 . . . . 5.5(5) ?
Zn2 O4 C17 C16 . . . . -174.2(2) ?
Zn1 O3 C17 O4 . . . . 4.3(6) ?
Zn1 O3 C17 C16 . . . . -176.0(2) ?
C10 C16 C17 O4 . . . . -122.7(4) ?
C10 C16 C17 O3 . . . . 57.6(5) ?
C11 C10 C18 N2 . . . . -54.5(4) ?
C15 C10 C18 N2 . . . . -174.4(3) ?
C16 C10 C18 N2 . . . . 70.0(4) ?
O4 Zn2 O2B N5B . . . . -132.7(5) ?
O5 Zn2 O2B N5B . . . . -0.2(7) ?
O2 Zn2 O2B N5B . . . . 119.4(5) ?
O2E Zn2 O2B N5B . . . . 39.1(11) ?
O3B Zn2 O2B N5B . . . . 3.5(5) ?
O4 Zn2 O3B N5B . . . . 55.1(6) ?
O5 Zn2 O3B N5B . . . . 174.2(5) ?
O2 Zn2 O3B N5B . . . . -84.6(5) ?
O2E Zn2 O3B N5B . . . . -13.7(5) ?
O2B Zn2 O3B N5B . . . . -3.6(5) ?
Zn1 Zn2 O3B N5B . . . . 172.2(4) ?
Zn2 O3B N5B O1B . . . . 176.3(7) ?
Zn2 O3B N5B O2B . . . . 6.4(9) ?
Zn2 O2B N5B O1B . . . . -175.7(8) ?
Zn2 O2B N5B O3B . . . . -5.4(8) ?
O4 Zn2 O2E N5E . . . . -88.7(7) ?
O5 Zn2 O2E N5E . . . . 51.7(7) ?
O2 Zn2 O2E N5E . . . . 161.8(7) ?
O3B Zn2 O2E N5E . . . . 40.8(6) ?
O2B Zn2 O2E N5E . . . . -97.1(14) ?
Zn2 O2E N5E O1E . . . . -172.9(7) ?
Zn2 O2E N5E O3E . . . . 0.5(11) ?
